data_1552462
loop_
_publ_author_name
'Schoemaker, Robin'
'Schwedtmann, Kai'
'Franconetti, Antonio'
'Frontera, Antonio'
'Hennersdorf, Felix'
'Weigand, Jan J.'

_publ_section_title
;
 Controlled scrambling reactions to polyphosphanes via bond metathesis
 reactions
;
_journal_name_full 'Chemical Science'
_journal_paper_doi 10.1039/C9SC04501E
_journal_year 2019
_chemical_formula_moiety 'C17 H18 N5 P S'
_chemical_formula_sum 'C17 H18 N5 P S'
_chemical_formula_weight 355.39
_space_group_crystal_system monoclinic
_space_group_IT_number 11
_space_group_name_Hall '-P 2yb'
_space_group_name_H-M_alt 'P 1 21/m 1'
_symmetry_space_group_name_Hall '-P 2yb'
_symmetry_space_group_name_H-M 'P 1 21/m 1'
_atom_sites_solution_hydrogens geom
_audit_creation_date 2017-07-05
_audit_creation_method
;
Olex2 1.2
(compiled 2015.09.30 svn.r3233 for OlexSys, GUI svn.r5103)
;
_audit_update_record
;
2019-08-30 deposited with the CCDC.    2019-10-17 downloaded from the CCDC.
;
_cell_angle_alpha 90
_cell_angle_beta 98.7503(16)
_cell_angle_gamma 90
_cell_formula_units_Z 2
_cell_length_a 7.03718(11)
_cell_length_b 13.3782(2)
_cell_length_c 8.85308(16)
_cell_measurement_reflns_used 2695
_cell_measurement_temperature 100.00(10)
_cell_measurement_theta_max 76.1820
_cell_measurement_theta_min 5.0520
_cell_volume 823.77(2)
_computing_cell_refinement 'CrysAlisPro 1.171.38.43 (Rigaku OD, 2015)'
_computing_data_collection 'CrysAlisPro 1.171.38.43 (Rigaku OD, 2015)'
_computing_data_reduction 'CrysAlisPro 1.171.38.43 (Rigaku OD, 2015)'
_computing_molecular_graphics 'Olex2 (Dolomanov et al., 2009)'
_computing_publication_material 'Olex2 (Dolomanov et al., 2009)'
_computing_structure_refinement 'ShelXL (Sheldrick, 2015)'
_computing_structure_solution 'ShelXT (Sheldrick, 2015)'
_diffrn_ambient_environment N~2~
_diffrn_ambient_temperature 100.00(10)
_diffrn_detector 'CCD plate'
_diffrn_detector_area_resol_mean 5.2850
_diffrn_detector_type AtlasS2
_diffrn_measured_fraction_theta_full 1.000
_diffrn_measured_fraction_theta_max 0.984
_diffrn_measurement_details
;
List of Runs (angles in degrees, time in seconds):

  # Type    Start    End  Width  t~exp~   \w     \q     \k     \f   Frames
#--------------------------------------------------------------------------
  1  \w     20.00 115.00   0.50    1.50    --   42.75  38.00 120.00  190
  2  \w     98.00 177.00   0.50    6.00    --  111.00  30.00  60.00  158
  3  \w     87.00 160.00   0.50    6.00    --  111.00  30.00 -30.00  146
  4  \w    146.00 174.00   0.50    6.00    --  111.00 125.00-150.00   56
  5  \w     73.00 116.00   0.50    6.00    --  111.00 -45.00-150.00   86
  6  \w     70.00  98.00   0.50    1.50    --   42.75-125.00-180.00   56
  7  \w     31.00  59.00   0.50    6.00    --  111.00 -94.00   0.00   56
  8  \w     76.00 108.00   0.50    6.00    --  111.00 -94.00   0.00   64
  9  \w     86.00 111.00   0.50    6.00    --  111.00-125.00 120.00   50
 10  \w     58.00 106.00   0.50    6.00    --  111.00 -94.00 150.00   96
 11  \w     90.00 117.00   0.50    6.00    --  111.00 -45.00 120.00   54
 12  \w     65.00 125.00   0.50    6.00    --  111.00 -30.00 120.00  120
 13  \w     42.00  76.00   0.50    6.00    --  111.00-125.00 120.00   68
 14  \w     43.00  74.00   0.50    6.00    --  111.00 -45.00 120.00   62
 15  \w     12.00  73.00   0.50    1.50    --   42.75 -99.00 150.00  122
 16  \w      1.00  62.00   0.50    1.50    --   42.75 -99.00 -90.00  122
;
_diffrn_measurement_device 'four-circle diffractometer'
_diffrn_measurement_device_type 'SuperNova, Dual, Cu at zero, AtlasS2'
_diffrn_measurement_method '\w scans'
_diffrn_orient_matrix_type 'CrysAlisPro convention (1999,Acta A55,543-557)'
_diffrn_orient_matrix_UB_11 -0.0521447000
_diffrn_orient_matrix_UB_12 0.0538637000
_diffrn_orient_matrix_UB_13 -0.1544657000
_diffrn_orient_matrix_UB_21 -0.1859324000
_diffrn_orient_matrix_UB_22 0.0396757000
_diffrn_orient_matrix_UB_23 0.0508675000
_diffrn_orient_matrix_UB_31 0.1084643000
_diffrn_orient_matrix_UB_32 0.0937543000
_diffrn_orient_matrix_UB_33 0.0673553000
_diffrn_radiation_monochromator mirror
_diffrn_radiation_probe x-ray
_diffrn_radiation_type CuK\a
_diffrn_radiation_wavelength 1.54184
_diffrn_reflns_av_R_equivalents 0.0201
_diffrn_reflns_av_unetI/netI 0.0247
_diffrn_reflns_Laue_measured_fraction_full 1.000
_diffrn_reflns_Laue_measured_fraction_max 0.984
_diffrn_reflns_limit_h_max 8
_diffrn_reflns_limit_h_min -8
_diffrn_reflns_limit_k_max 16
_diffrn_reflns_limit_k_min -14
_diffrn_reflns_limit_l_max 11
_diffrn_reflns_limit_l_min -9
_diffrn_reflns_number 3923
_diffrn_reflns_point_group_measured_fraction_full 1.000
_diffrn_reflns_point_group_measured_fraction_max 0.984
_diffrn_reflns_theta_full 67.684
_diffrn_reflns_theta_max 76.373
_diffrn_reflns_theta_min 5.055
_diffrn_source 'micro-focus sealed X-ray tube'
_diffrn_source_type 'SuperNova (Cu) X-ray Source'
_exptl_absorpt_coefficient_mu 2.733
_exptl_absorpt_correction_T_max 0.941
_exptl_absorpt_correction_T_min 0.809
_exptl_absorpt_correction_type gaussian
_exptl_absorpt_process_details
;
CrysAlisPro 1.171.38.43 (Rigaku Oxford Diffraction, 2015)
Numerical absorption correction based on gaussian integration over
            a multifaceted crystal model
Empirical absorption correction using spherical harmonics,
 implemented in SCALE3 ABSPACK scaling algorithm.
;
_exptl_crystal_colour colourless
_exptl_crystal_colour_primary colourless
_exptl_crystal_density_diffrn 1.433
_exptl_crystal_description block
_exptl_crystal_F_000 372
_exptl_crystal_size_max 0.123
_exptl_crystal_size_mid 0.074
_exptl_crystal_size_min 0.023
_refine_diff_density_max 0.467
_refine_diff_density_min -0.318
_refine_diff_density_rms 0.050
_refine_ls_extinction_method none
_refine_ls_goodness_of_fit_ref 1.111
_refine_ls_hydrogen_treatment constr
_refine_ls_matrix_type full
_refine_ls_number_parameters 126
_refine_ls_number_reflns 1774
_refine_ls_number_restraints 0
_refine_ls_restrained_S_all 1.111
_refine_ls_R_factor_all 0.0304
_refine_ls_R_factor_gt 0.0284
_refine_ls_shift/su_max 0.001
_refine_ls_shift/su_mean 0.000
_refine_ls_structure_factor_coef Fsqd
_refine_ls_weighting_details 'w=1/[\s^2^(Fo^2^)+(0.0372P)^2^+0.2615P] where P=(Fo^2^+2Fc^2^)/3'
_refine_ls_weighting_scheme calc
_refine_ls_wR_factor_gt 0.0732
_refine_ls_wR_factor_ref 0.0748
_reflns_Friedel_coverage 0.000
_reflns_number_gt 1676
_reflns_number_total 1774
_reflns_threshold_expression 'I > 2\s(I)'
_cod_data_source_file c9sc04501e2.cif
_cod_data_source_block 8
_cod_database_code 1552462
_chemical_oxdiff_formula 'C34 H36 N10 P2 S2 '
_shelx_space_group_comment
;
The symmetry employed for this shelxl refinement is uniquely defined
by the following loop, which should always be used as a source of
symmetry information in preference to the above space-group names.
They are only intended as comments.
;
_reflns_odcompleteness_completeness 99.83
_reflns_odcompleteness_iscentric 1
_reflns_odcompleteness_theta 74.33
_olex2_refinement_description
;
1. Fixed Uiso
 At 1.2 times of:
  All C(H) groups
 At 1.5 times of:
  All C(H,H,H) groups
2.a Aromatic/amide H refined with riding coordinates:
 C4(H4), C5(H5), C6(H6), C7(H7), C9(H9)
2.b Idealised Me refined as rotating group:
 C11(H11A,H11B,H11C), C12(H12A,H12B,H12C)
;
_shelx_shelxl_version_number 2014/7
_olex2_submission_special_instructions 'No special instructions were received'
_oxdiff_exptl_absorpt_empirical_details
;
Empirical correction (ABSPACK) includes:
- Absorption correction using spherical harmonics
- Frame scaling
;
_oxdiff_exptl_absorpt_empirical_full_max 1.338
_oxdiff_exptl_absorpt_empirical_full_min 0.856

loop_
_space_group_symop_operation_xyz
'x, y, z'
'-x, y+1/2, -z'
'-x, -y, -z'
'x, -y-1/2, z'

loop_
_atom_site_label
_atom_site_type_symbol
_atom_site_fract_x
_atom_site_fract_y
_atom_site_fract_z
_atom_site_U_iso_or_equiv
_atom_site_adp_type
_atom_site_occupancy
_atom_site_site_symmetry_order
_atom_site_calc_flag
_atom_site_refinement_flags_posn
_atom_site_refinement_flags_adp
_atom_site_refinement_flags_occupancy
S1 S 0.53065(6) 0.2500 0.44727(5) 0.01823(13) Uani 1 2 d S T P
P1 P 0.98973(6) 0.2500 0.53534(5) 0.01393(12) Uani 1 2 d S T P
N1 N 0.7779(2) 0.2500 0.25781(16) 0.0136(3) Uani 1 2 d S T P
N2 N 0.95802(14) 0.35118(8) 0.64868(12) 0.0155(2) Uani 1 1 d . . .
N3 N 0.79757(15) 0.36435(8) 0.72062(12) 0.0163(2) Uani 1 1 d . . .
C1 C 0.7631(2) 0.2500 0.40324(19) 0.0138(3) Uani 1 2 d S T P
C2 C 0.5968(2) 0.2500 0.16914(19) 0.0130(3) Uani 1 2 d S T P
C3 C 0.4419(2) 0.2500 0.2533(2) 0.0144(3) Uani 1 2 d S T P
C4 C 0.2510(2) 0.2500 0.1799(2) 0.0168(3) Uani 1 2 d S T P
H4 H 0.1492 0.2500 0.2357 0.020 Uiso 1 2 calc RS T P
C5 C 0.2186(2) 0.2500 0.0217(2) 0.0174(3) Uani 1 2 d S T P
H5 H 0.0930 0.2500 -0.0296 0.021 Uiso 1 2 calc RS T P
C6 C 0.3725(3) 0.2500 -0.0624(2) 0.0169(3) Uani 1 2 d S T P
H6 H 0.3468 0.2500 -0.1686 0.020 Uiso 1 2 calc RS T P
C7 C 0.5615(2) 0.2500 0.0091(2) 0.0158(3) Uani 1 2 d S T P
H7 H 0.6624 0.2500 -0.0476 0.019 Uiso 1 2 calc RS T P
C8 C 1.07976(17) 0.43305(9) 0.67160(14) 0.0175(3) Uani 1 1 d . . .
C9 C 0.99755(18) 0.49780(10) 0.76072(15) 0.0195(3) Uani 1 1 d . . .
H9 H 1.0454 0.5596 0.7964 0.023 Uiso 1 1 calc R . .
C10 C 0.82393(18) 0.45220(9) 0.78857(14) 0.0169(3) Uani 1 1 d . . .
C11 C 1.26178(18) 0.44197(11) 0.60448(16) 0.0227(3) Uani 1 1 d . . .
H11A H 1.3550 0.3955 0.6541 0.034 Uiso 1 1 calc GR . .
H11B H 1.3110 0.5088 0.6192 0.034 Uiso 1 1 calc GR . .
H11C H 1.2361 0.4274 0.4972 0.034 Uiso 1 1 calc GR . .
C12 C 0.6785(2) 0.49286(10) 0.87901(15) 0.0211(3) Uani 1 1 d . . .
H12A H 0.6065 0.5451 0.8221 0.032 Uiso 1 1 calc GR . .
H12B H 0.7428 0.5192 0.9741 0.032 Uiso 1 1 calc GR . .
H12C H 0.5927 0.4403 0.8990 0.032 Uiso 1 1 calc GR . .

loop_
_atom_site_aniso_label
_atom_site_aniso_U_11
_atom_site_aniso_U_22
_atom_site_aniso_U_33
_atom_site_aniso_U_23
_atom_site_aniso_U_13
_atom_site_aniso_U_12
S1 0.0123(2) 0.0304(2) 0.0125(2) 0.000 0.00371(15) 0.000
P1 0.0120(2) 0.0179(2) 0.0118(2) 0.000 0.00174(15) 0.000
N1 0.0132(7) 0.0133(6) 0.0142(7) 0.000 0.0023(5) 0.000
N2 0.0154(5) 0.0167(5) 0.0143(5) 0.0002(4) 0.0025(4) -0.0022(4)
N3 0.0180(5) 0.0166(5) 0.0149(5) -0.0005(4) 0.0041(4) -0.0005(4)
C1 0.0129(7) 0.0146(8) 0.0136(8) 0.000 0.0015(6) 0.000
C2 0.0136(7) 0.0106(7) 0.0148(8) 0.000 0.0020(6) 0.000
C3 0.0159(8) 0.0124(7) 0.0150(8) 0.000 0.0026(6) 0.000
C4 0.0139(8) 0.0172(8) 0.0194(9) 0.000 0.0028(6) 0.000
C5 0.0159(8) 0.0144(8) 0.0204(9) 0.000 -0.0019(7) 0.000
C6 0.0209(9) 0.0152(8) 0.0135(8) 0.000 -0.0013(6) 0.000
C7 0.0178(8) 0.0149(8) 0.0149(8) 0.000 0.0035(6) 0.000
C8 0.0164(6) 0.0170(6) 0.0169(6) 0.0057(4) -0.0042(4) -0.0020(5)
C9 0.0207(6) 0.0147(6) 0.0208(6) 0.0014(5) -0.0048(5) -0.0020(5)
C10 0.0216(6) 0.0147(6) 0.0129(5) 0.0011(4) -0.0016(4) 0.0001(5)
C11 0.0156(6) 0.0234(6) 0.0280(7) 0.0071(5) 0.0000(5) -0.0034(5)
C12 0.0269(6) 0.0170(6) 0.0190(6) -0.0031(5) 0.0025(5) 0.0014(5)

loop_
_atom_type_symbol
_atom_type_description
_atom_type_scat_dispersion_real
_atom_type_scat_dispersion_imag
_atom_type_scat_source
C C 0.0181 0.0091 'International Tables Vol C Tables 4.2.6.8 and 6.1.1.4'
H H 0.0000 0.0000 'International Tables Vol C Tables 4.2.6.8 and 6.1.1.4'
N N 0.0311 0.0180 'International Tables Vol C Tables 4.2.6.8 and 6.1.1.4'
P P 0.2955 0.4335 'International Tables Vol C Tables 4.2.6.8 and 6.1.1.4'
S S 0.3331 0.5567 'International Tables Vol C Tables 4.2.6.8 and 6.1.1.4'

loop_
_exptl_crystal_face_index_h
_exptl_crystal_face_index_k
_exptl_crystal_face_index_l
_exptl_crystal_face_perp_dist
0 0 1 0.0117
0 0 -1 0.0117
-1 -8 -2 0.0240
-1 8 2 0.0330
3 6 0 0.0359
4 -2 -1 0.0607
-4 2 1 0.0607

loop_
_geom_angle_atom_site_label_1
_geom_angle_atom_site_label_2
_geom_angle_atom_site_label_3
_geom_angle
_geom_angle_site_symmetry_1
_geom_angle_site_symmetry_3
C3 S1 C1 89.27(8) . .
N2 P1 N2 103.84(7) . 4_565
N2 P1 C1 101.26(5) . .
N2 P1 C1 101.26(5) 4_565 .
C1 N1 C2 110.61(14) . .
N3 N2 P1 123.64(8) . .
C8 N2 P1 125.11(9) . .
C8 N2 N3 111.10(10) . .
C10 N3 N2 104.72(10) . .
S1 C1 P1 127.99(10) . .
N1 C1 S1 116.07(12) . .
N1 C1 P1 115.94(12) . .
N1 C2 C3 114.65(15) . .
N1 C2 C7 125.22(15) . .
C7 C2 C3 120.13(15) . .
C2 C3 S1 109.40(12) . .
C4 C3 S1 129.39(13) . .
C4 C3 C2 121.21(16) . .
C3 C4 H4 121.0 . .
C5 C4 C3 117.95(16) . .
C5 C4 H4 121.0 . .
C4 C5 H5 119.5 . .
C4 C5 C6 120.96(16) . .
C6 C5 H5 119.5 . .
C5 C6 H6 119.2 . .
C7 C6 C5 121.52(16) . .
C7 C6 H6 119.2 . .
C2 C7 H7 120.9 . .
C6 C7 C2 118.23(16) . .
C6 C7 H7 120.9 . .
N2 C8 C11 123.51(12) . .
C9 C8 N2 106.28(11) . .
C9 C8 C11 130.20(12) . .
C8 C9 H9 126.9 . .
C8 C9 C10 106.29(11) . .
C10 C9 H9 126.9 . .
N3 C10 C9 111.60(11) . .
N3 C10 C12 120.51(11) . .
C9 C10 C12 127.88(12) . .
C8 C11 H11A 109.5 . .
C8 C11 H11B 109.5 . .
C8 C11 H11C 109.5 . .
H11A C11 H11B 109.5 . .
H11A C11 H11C 109.5 . .
H11B C11 H11C 109.5 . .
C10 C12 H12A 109.5 . .
C10 C12 H12B 109.5 . .
C10 C12 H12C 109.5 . .
H12A C12 H12B 109.5 . .
H12A C12 H12C 109.5 . .
H12B C12 H12C 109.5 . .

loop_
_geom_bond_atom_site_label_1
_geom_bond_atom_site_label_2
_geom_bond_distance
_geom_bond_site_symmetry_2
S1 C1 1.7384(17) .
S1 C3 1.7355(18) .
P1 N2 1.7195(11) .
P1 N2 1.7196(11) 4_565
P1 C1 1.8285(17) .
N1 C1 1.307(2) .
N1 C2 1.392(2) .
N2 N3 1.3894(14) .
N2 C8 1.3863(16) .
N3 C10 1.3205(16) .
C2 C3 1.411(2) .
C2 C7 1.401(2) .
C3 C4 1.401(2) .
C4 H4 0.9300 .
C4 C5 1.384(3) .
C5 H5 0.9300 .
C5 C6 1.405(3) .
C6 H6 0.9300 .
C6 C7 1.383(2) .
C7 H7 0.9300 .
C8 C9 1.3588(19) .
C8 C11 1.4965(17) .
C9 H9 0.9300 .
C9 C10 1.4203(18) .
C10 C12 1.4948(17) .
C11 H11A 0.9600 .
C11 H11B 0.9600 .
C11 H11C 0.9600 .
C12 H12A 0.9600 .
C12 H12B 0.9600 .
C12 H12C 0.9600 .

loop_
_geom_torsion_atom_site_label_1
_geom_torsion_atom_site_label_2
_geom_torsion_atom_site_label_3
_geom_torsion_atom_site_label_4
_geom_torsion
_geom_torsion_site_symmetry_1
S1 C3 C4 C5 180.000(0) .
P1 N2 N3 C10 -176.84(8) .
P1 N2 C8 C9 176.59(9) .
P1 N2 C8 C11 -2.65(17) .
N1 C2 C3 S1 0.000(0) .
N1 C2 C3 C4 180.000(0) .
N1 C2 C7 C6 180.000(0) .
N2 P1 N2 N3 -52.97(12) 4_565
N2 P1 N2 C8 131.96(9) 4_565
N2 P1 C1 S1 53.38(4) 4_565
N2 P1 C1 S1 -53.38(4) .
N2 P1 C1 N1 -126.62(4) 4_565
N2 P1 C1 N1 126.62(4) .
N2 N3 C10 C9 0.88(13) .
N2 N3 C10 C12 179.93(10) .
N2 C8 C9 C10 -0.41(13) .
N3 N2 C8 C9 0.99(13) .
N3 N2 C8 C11 -178.25(11) .
C1 S1 C3 C2 0.000(0) .
C1 S1 C3 C4 180.000(0) .
C1 P1 N2 N3 51.75(10) .
C1 P1 N2 C8 -123.32(10) .
C1 N1 C2 C3 0.000(0) .
C1 N1 C2 C7 180.000(0) .
C2 N1 C1 S1 0.000(0) .
C2 N1 C1 P1 180.0 .
C2 C3 C4 C5 0.000(0) .
C3 S1 C1 P1 180.000(0) .
C3 S1 C1 N1 0.000(0) .
C3 C2 C7 C6 0.000(0) .
C3 C4 C5 C6 0.000(0) .
C4 C5 C6 C7 0.000(0) .
C5 C6 C7 C2 0.000(0) .
C7 C2 C3 S1 180.000(0) .
C7 C2 C3 C4 0.000(0) .
C8 N2 N3 C10 -1.16(13) .
C8 C9 C10 N3 -0.31(14) .
C8 C9 C10 C12 -179.27(12) .
C11 C8 C9 C10 178.76(12) .

loop_
_exptl_oxdiff_crystal_face_indexfrac_h
_exptl_oxdiff_crystal_face_indexfrac_k
_exptl_oxdiff_crystal_face_indexfrac_l
_exptl_oxdiff_crystal_face_x
_exptl_oxdiff_crystal_face_y
_exptl_oxdiff_crystal_face_z
0.0003 0.0004 0.9993 -0.1544 0.0508 0.0674
-0.0003 -0.0004 -0.9993 0.1544 -0.0508 -0.0674
-0.9975 -7.9994 -1.9969 -0.0704 -0.2335 -0.9927
-1.0015 7.9976 1.9977 0.1744 0.6051 0.7757
2.9965 6.0010 -0.0021 0.1673 -0.3192 0.8875
3.9983 -1.9962 -1.0005 -0.1615 -0.8735 0.1791
-3.9983 1.9962 1.0005 0.1615 0.8735 -0.1791
